data_7010384
loop_
_publ_author_name
'Clarkson, Andrea J.'
'Blackman, Allan G.'
'Clark, Charles R.'

_publ_section_title
;
 Preparation, structures and reactions of isomeric
 [Co(cyclen)(O2C2O2)]+ and [Co(cyclen)(O2CCH2CO2)]+ complexes
 (cyclen&#x2005;=&#x2005;1,4,7,10-tetraazacyclododecane)&#x200A;&#x2020;
;
_journal_issue 5
_journal_name_full 'Journal of the Chemical Society, Dalton Transactions'
_journal_page_first 758
_journal_paper_doi 10.1039/b008350j
_journal_year 2001
_chemical_formula_sum 'C11 H23 Cl2 Co N4 O14'
_chemical_formula_weight 565.16
_chemical_name_systematic
;
 ?
;
_space_group_IT_number 61
_symmetry_cell_setting orthorhombic
_symmetry_space_group_name_Hall '-P 2ac 2ab'
_symmetry_space_group_name_H-M 'P b c a'
_atom_sites_solution_hydrogens geom
_atom_sites_solution_primary direct
_atom_sites_solution_secondary difmap
_audit_creation_method SHELXL-97
_cell_angle_alpha 90.00
_cell_angle_beta 90.00
_cell_angle_gamma 90.00
_cell_formula_units_Z 16
_cell_length_a 18.022(4)
_cell_length_b 14.943(3)
_cell_length_c 32.020(8)
_cell_measurement_reflns_used 8727
_cell_measurement_temperature 168(2)
_cell_measurement_theta_max 26.38
_cell_measurement_theta_min 2.18
_cell_volume 8623(3)
_computing_cell_refinement 'Bruker SMART'
_computing_data_collection 'Bruker SMART'
_computing_data_reduction 'Bruker SMART'
_computing_molecular_graphics 'WINGX (Farrugia, 1999)'
_computing_publication_material 'WINGX (Farrugia, 1999)'
_computing_structure_refinement 'SHELXL-97 (Sheldrick, 1997)'
_computing_structure_solution 'SHELXS-97 (Sheldrick, 1997)'
_diffrn_ambient_temperature 168(2)
_diffrn_measured_fraction_theta_full 0.988
_diffrn_measured_fraction_theta_max 0.988
_diffrn_measurement_device_type 'CCD area detector'
_diffrn_measurement_method 'phi and omega scans'
_diffrn_radiation_monochromator graphite
_diffrn_radiation_source 'fine-focus sealed tube'
_diffrn_radiation_type MoK\a
_diffrn_radiation_wavelength 0.71073
_diffrn_reflns_av_R_equivalents 0.1454
_diffrn_reflns_av_sigmaI/netI 0.0629
_diffrn_reflns_limit_h_max 22
_diffrn_reflns_limit_h_min -22
_diffrn_reflns_limit_k_max 9
_diffrn_reflns_limit_k_min -18
_diffrn_reflns_limit_l_max 39
_diffrn_reflns_limit_l_min -39
_diffrn_reflns_number 105292
_diffrn_reflns_theta_full 26.38
_diffrn_reflns_theta_max 26.38
_diffrn_reflns_theta_min 2.18
_exptl_absorpt_coefficient_mu 1.121
_exptl_absorpt_correction_T_max 1.000000
_exptl_absorpt_correction_T_min 0.682128
_exptl_absorpt_correction_type multi-scan
_exptl_absorpt_process_details SADABS
_exptl_crystal_colour red
_exptl_crystal_density_diffrn 1.741
_exptl_crystal_density_method 'not measured'
_exptl_crystal_description plate
_exptl_crystal_F_000 4640
_exptl_crystal_size_max 0.76
_exptl_crystal_size_mid 0.31
_exptl_crystal_size_min 0.02
_refine_diff_density_max 0.598
_refine_diff_density_min -0.476
_refine_diff_density_rms 0.102
_refine_ls_extinction_method none
_refine_ls_goodness_of_fit_ref 1.088
_refine_ls_hydrogen_treatment mixed
_refine_ls_matrix_type full
_refine_ls_number_parameters 617
_refine_ls_number_reflns 8727
_refine_ls_number_restraints 0
_refine_ls_restrained_S_all 1.088
_refine_ls_R_factor_all 0.1033
_refine_ls_R_factor_gt 0.0509
_refine_ls_shift/su_max 0.000
_refine_ls_shift/su_mean 0.000
_refine_ls_structure_factor_coef Fsqd
_refine_ls_weighting_details 'calc w=1/[\s^2^(Fo^2^)+(0.0365P)^2^+17.6191P] where P=(Fo^2^+2Fc^2^)/3'
_refine_ls_weighting_scheme calc
_refine_ls_wR_factor_gt 0.0953
_refine_ls_wR_factor_ref 0.1128
_reflns_number_gt 5640
_reflns_number_total 8727
_reflns_threshold_expression >2sigma(I)
_cod_data_source_file b008350j.txt
_cod_data_source_block monmal
_cod_depositor_comments
;
The following automatic conversions were performed:
'_symmetry_cell_setting' value 'Orthorhombic' changed to 'orthorhombic'
according to '/home/saulius/struct/CIF-dictionaries/cif_core.dic'
dictionary named 'cif_core.dic' version 2.4.1 from 2010-06-29.

Automatic conversion script
Id: cif_fix_enum 1527 2010-12-29 10:47:43Z saulius 
;
_cod_original_cell_volume 8623(4)
_cod_original_sg_symbol_H-M 'Pbca '
_cod_database_code 7010384

loop_
_symmetry_equiv_pos_as_xyz
'x, y, z'
'-x+1/2, -y, z+1/2'
'-x, y+1/2, -z+1/2'
'x+1/2, -y+1/2, -z'
'-x, -y, -z'
'x-1/2, y, -z-1/2'
'x, -y-1/2, z-1/2'
'-x-1/2, y-1/2, z'

loop_
_atom_site_label
_atom_site_type_symbol
_atom_site_fract_x
_atom_site_fract_y
_atom_site_fract_z
_atom_site_U_iso_or_equiv
_atom_site_adp_type
_atom_site_occupancy
_atom_site_symmetry_multiplicity
_atom_site_calc_flag
_atom_site_refinement_flags
_atom_site_disorder_assembly
_atom_site_disorder_group
Co1 Co 0.14428(3) 0.24470(4) 0.009850(16) 0.01560(13) Uani 1 1 d . . .
O1 O 0.16717(15) 0.23487(19) -0.04904(8) 0.0200(6) Uani 1 1 d . . .
O2 O 0.23269(18) 0.2104(2) -0.10653(9) 0.0350(8) Uani 1 1 d . . .
H2 H 0.1956 0.2357 -0.1171 0.052 Uiso 1 1 calc R . .
O3 O 0.34999(16) 0.13657(19) 0.01935(9) 0.0240(7) Uani 1 1 d . . .
O4 O 0.23919(15) 0.1975(2) 0.02535(8) 0.0220(7) Uani 1 1 d . . .
N1 N 0.05035(18) 0.2901(2) -0.01030(11) 0.0181(8) Uani 1 1 d . . .
H1 H 0.0550 0.2899 -0.0392 0.022 Uiso 1 1 calc R . .
N2 N 0.09350(18) 0.1285(2) 0.01374(10) 0.0193(8) Uani 1 1 d . . .
H2 H 0.1235 0.0844 0.0021 0.023 Uiso 1 1 calc R . .
N3 N 0.12526(19) 0.2547(2) 0.06925(10) 0.0196(8) Uani 1 1 d . . .
H3 H 0.0782 0.2788 0.0732 0.024 Uiso 1 1 calc R . .
N4 N 0.1759(2) 0.3706(2) 0.01375(11) 0.0230(8) Uani 1 1 d . . .
H4 H 0.2215 0.3772 0.0006 0.028 Uiso 1 1 calc R . .
C1 C -0.0110(2) 0.2267(3) -0.00163(14) 0.0211(10) Uani 1 1 d . . .
H1A H -0.0541 0.2387 -0.0200 0.025 Uiso 1 1 calc R . .
H1B H -0.0271 0.2308 0.0279 0.025 Uiso 1 1 calc R . .
C2 C 0.0226(2) 0.1353(3) -0.01091(13) 0.0209(9) Uani 1 1 d . . .
H2A H -0.0121 0.0872 -0.0026 0.025 Uiso 1 1 calc R . .
H2B H 0.0330 0.1294 -0.0411 0.025 Uiso 1 1 calc R . .
C3 C 0.0784(3) 0.1055(3) 0.05928(13) 0.0265(10) Uani 1 1 d . . .
H3A H 0.0255 0.1163 0.0658 0.032 Uiso 1 1 calc R . .
H3B H 0.0893 0.0415 0.0643 0.032 Uiso 1 1 calc R . .
C5 C 0.1818(3) 0.3179(3) 0.08709(13) 0.0260(11) Uani 1 1 d . . .
H5A H 0.1679 0.3353 0.1159 0.031 Uiso 1 1 calc R . .
H5B H 0.2313 0.2891 0.0879 0.031 Uiso 1 1 calc R . .
C4 C 0.1269(3) 0.1630(3) 0.08711(13) 0.0274(11) Uani 1 1 d . . .
H4A H 0.1075 0.1633 0.1160 0.033 Uiso 1 1 calc R . .
H4B H 0.1784 0.1397 0.0875 0.033 Uiso 1 1 calc R . .
C6 C 0.1832(3) 0.3984(3) 0.05913(13) 0.0274(11) Uani 1 1 d . . .
H6A H 0.2303 0.4312 0.0631 0.033 Uiso 1 1 calc R . .
H6B H 0.1418 0.4390 0.0666 0.033 Uiso 1 1 calc R . .
C7 C 0.1186(2) 0.4254(3) -0.00891(13) 0.0243(10) Uani 1 1 d . . .
H7A H 0.1278 0.4234 -0.0394 0.029 Uiso 1 1 calc R . .
H7B H 0.1211 0.4885 0.0003 0.029 Uiso 1 1 calc R . .
C8 C 0.0425(2) 0.3863(3) 0.00095(14) 0.0233(10) Uani 1 1 d . . .
H8A H 0.0303 0.3934 0.0309 0.028 Uiso 1 1 calc R . .
H8B H 0.0034 0.4154 -0.0160 0.028 Uiso 1 1 calc R . .
C9 C 0.2253(2) 0.2078(3) -0.06663(14) 0.0234(10) Uani 1 1 d . . .
C10 C 0.2904(3) 0.1701(3) -0.04438(14) 0.0313(11) Uani 1 1 d . . .
H10A H 0.3347 0.2035 -0.0540 0.038 Uiso 1 1 calc R . .
H10B H 0.2965 0.1076 -0.0541 0.038 Uiso 1 1 calc R . .
C11 C 0.2928(2) 0.1686(3) 0.00281(13) 0.0193(9) Uani 1 1 d . . .
Co2 Co 0.13525(3) 0.57581(3) 0.254531(17) 0.01629(13) Uani 1 1 d . . .
O21 O 0.23235(16) 0.5345(2) 0.26598(9) 0.0300(8) Uani 1 1 d . . .
O22 O 0.33375(17) 0.4548(2) 0.26065(10) 0.0352(8) Uani 1 1 d . . .
O23 O 0.21552(18) 0.5304(2) 0.13717(9) 0.0279(7) Uani 1 1 d . . .
H23 H 0.1874 0.5699 0.1273 0.042 Uiso 1 1 calc R . .
O24 O 0.15363(15) 0.56497(18) 0.19470(8) 0.0192(6) Uani 1 1 d . . .
N21 N 0.13005(19) 0.5861(2) 0.31460(10) 0.0205(8) Uani 1 1 d . . .
H21 H 0.1757 0.5653 0.3240 0.025 Uiso 1 1 calc R . .
N22 N 0.16415(19) 0.7025(2) 0.25506(11) 0.0216(8) Uani 1 1 d . . .
H22 H 0.2055 0.7104 0.2381 0.026 Uiso 1 1 calc R . .
N23 N 0.03701(18) 0.6195(2) 0.24059(10) 0.0188(8) Uani 1 1 d . . .
H23 H 0.0117 0.6338 0.2650 0.023 Uiso 1 1 calc R . .
N24 N 0.0865(2) 0.4587(2) 0.26190(11) 0.0257(9) Uani 1 1 d . . .
H24 H 0.1122 0.4154 0.2468 0.031 Uiso 1 1 calc R . .
C21 C 0.1278(3) 0.6812(3) 0.32763(13) 0.0258(10) Uani 1 1 d . . .
H21A H 0.1423 0.6877 0.3573 0.031 Uiso 1 1 calc R . .
H21B H 0.0775 0.7065 0.3237 0.031 Uiso 1 1 calc R . .
C22 C 0.1838(2) 0.7271(3) 0.29902(13) 0.0267(11) Uani 1 1 d . . .
H22A H 0.1814 0.7928 0.3027 0.032 Uiso 1 1 calc R . .
H22B H 0.2347 0.7068 0.3057 0.032 Uiso 1 1 calc R . .
C23 C 0.1007(2) 0.7595(3) 0.23871(14) 0.0271(10) Uani 1 1 d . . .
H23A H 0.0751 0.7890 0.2623 0.033 Uiso 1 1 calc R . .
H23B H 0.1204 0.8066 0.2200 0.033 Uiso 1 1 calc R . .
C24 C 0.0465(2) 0.7012(3) 0.21509(14) 0.0239(10) Uani 1 1 d . . .
H24A H -0.0015 0.7324 0.2115 0.029 Uiso 1 1 calc R . .
H24B H 0.0664 0.6859 0.1872 0.029 Uiso 1 1 calc R . .
C25 C -0.0025(2) 0.5453(3) 0.21870(14) 0.0268(11) Uani 1 1 d . . .
H25A H 0.0194 0.5348 0.1908 0.032 Uiso 1 1 calc R . .
H25B H -0.0558 0.5599 0.2153 0.032 Uiso 1 1 calc R . .
C26 C 0.0070(3) 0.4638(3) 0.24621(15) 0.0294(11) Uani 1 1 d . . .
H26A H -0.0050 0.4091 0.2301 0.035 Uiso 1 1 calc R . .
H26B H -0.0274 0.4674 0.2702 0.035 Uiso 1 1 calc R . .
C27 C 0.0894(3) 0.4359(3) 0.30793(14) 0.0305(11) Uani 1 1 d . . .
H27A H 0.1387 0.4114 0.3153 0.037 Uiso 1 1 calc R . .
H27B H 0.0513 0.3906 0.3148 0.037 Uiso 1 1 calc R . .
C28 C 0.0749(3) 0.5216(3) 0.33190(13) 0.0269(11) Uani 1 1 d . . .
H28A H 0.0236 0.5431 0.3272 0.032 Uiso 1 1 calc R . .
H28B H 0.0827 0.5127 0.3622 0.032 Uiso 1 1 calc R . .
C29 C 0.2778(2) 0.4864(3) 0.24463(14) 0.0240(10) Uani 1 1 d . . .
C210 C 0.2621(3) 0.4682(3) 0.19870(14) 0.0308(11) Uani 1 1 d . . .
H21C H 0.3094 0.4736 0.1832 0.037 Uiso 1 1 calc R . .
H21D H 0.2455 0.4053 0.1961 0.037 Uiso 1 1 calc R . .
C211 C 0.2063(2) 0.5258(3) 0.17746(13) 0.0216(10) Uani 1 1 d . . .
Cl1 Cl 0.17102(6) 0.55452(8) 0.44532(4) 0.0306(3) Uani 1 1 d . . .
O5 O 0.1766(7) 0.6453(6) 0.4620(4) 0.099(5) Uani 0.456(7) 1 d P . .
O6 O 0.0954(4) 0.5313(6) 0.4415(2) 0.044(3) Uani 0.456(7) 1 d P . .
O7 O 0.2119(7) 0.5424(13) 0.4104(4) 0.121(7) Uani 0.456(7) 1 d P . .
O8 O 0.2043(5) 0.4997(6) 0.4793(3) 0.040(2) Uani 0.456(7) 1 d P . .
O5A O 0.1150(4) 0.6196(5) 0.4319(2) 0.055(3) Uani 0.544(7) 1 d P . .
O6A O 0.1511(5) 0.4705(4) 0.4268(3) 0.065(3) Uani 0.544(7) 1 d P . .
O7A O 0.2415(4) 0.5854(6) 0.4309(2) 0.053(3) Uani 0.544(7) 1 d P . .
O8A O 0.1727(5) 0.5473(7) 0.4897(2) 0.056(3) Uani 0.544(7) 1 d P . .
Cl2 Cl 0.13626(6) 0.22952(8) 0.21053(3) 0.0274(3) Uani 1 1 d . . .
O9 O 0.1202(3) 0.3165(3) 0.19472(14) 0.0787(15) Uani 1 1 d . . .
O10 O 0.20557(19) 0.2008(3) 0.19306(12) 0.0536(11) Uani 1 1 d . . .
O11 O 0.0780(2) 0.1706(3) 0.19738(13) 0.0726(14) Uani 1 1 d . . .
O12 O 0.1395(3) 0.2346(4) 0.25495(11) 0.0756(14) Uani 1 1 d . . .
Cl3 Cl 0.46487(6) 0.10743(7) -0.11980(3) 0.0236(2) Uani 1 1 d . . .
O13 O 0.4713(2) 0.1929(2) -0.09889(10) 0.0369(8) Uani 1 1 d . . .
O14 O 0.43395(19) 0.1193(2) -0.16078(10) 0.0357(8) Uani 1 1 d . . .
O15 O 0.4164(2) 0.0497(2) -0.09548(10) 0.0393(9) Uani 1 1 d . . .
O16 O 0.53723(19) 0.0662(2) -0.12216(11) 0.0437(9) Uani 1 1 d . . .
Cl4 Cl -0.09174(6) 0.36759(7) 0.38271(3) 0.0256(2) Uani 1 1 d . . .
O17 O -0.14572(19) 0.3113(2) 0.36128(10) 0.0363(8) Uani 1 1 d . . .
O18 O -0.1178(2) 0.3841(2) 0.42451(10) 0.0447(9) Uani 1 1 d . . .
O19 O -0.0842(2) 0.4504(2) 0.36009(11) 0.0436(9) Uani 1 1 d . . .
O20 O -0.02145(19) 0.3222(2) 0.38435(12) 0.0486(10) Uani 1 1 d . . .
O25 O 0.13431(17) 0.6442(2) 0.10081(9) 0.0285(7) Uani 1 1 d . . .
O26 O 0.02392(18) 0.1333(2) 0.40199(10) 0.0328(8) Uani 1 1 d . . .
O27 O 0.1343(2) 0.2939(3) -0.14468(11) 0.0616(13) Uani 1 1 d . . .
O28 O 0.3089(3) 0.5408(3) 0.34246(12) 0.0703(14) Uani 1 1 d . . .

loop_
_atom_site_aniso_label
_atom_site_aniso_U_11
_atom_site_aniso_U_22
_atom_site_aniso_U_33
_atom_site_aniso_U_23
_atom_site_aniso_U_13
_atom_site_aniso_U_12
Co1 0.0160(3) 0.0167(3) 0.0141(3) -0.0016(2) 0.0011(2) 0.0012(2)
O1 0.0207(15) 0.0265(17) 0.0127(14) -0.0019(13) 0.0014(12) 0.0041(13)
O2 0.037(2) 0.052(2) 0.0160(17) 0.0032(15) 0.0059(14) 0.0153(17)
O3 0.0180(16) 0.0263(17) 0.0276(17) 0.0000(13) -0.0012(13) 0.0059(13)
O4 0.0186(16) 0.0320(18) 0.0155(15) -0.0022(13) 0.0009(12) 0.0066(13)
N1 0.0201(19) 0.0154(18) 0.0188(18) 0.0009(15) 0.0008(15) 0.0020(15)
N2 0.0224(19) 0.0138(18) 0.0217(19) 0.0009(15) -0.0006(16) 0.0034(15)
N3 0.0196(19) 0.0214(19) 0.0179(18) -0.0002(15) 0.0006(14) 0.0036(16)
N4 0.0209(19) 0.024(2) 0.024(2) -0.0041(17) 0.0057(16) -0.0046(16)
C1 0.019(2) 0.020(2) 0.024(2) -0.0004(18) 0.0010(18) 0.0001(18)
C2 0.020(2) 0.020(2) 0.022(2) -0.0003(19) -0.0035(19) 0.0005(18)
C3 0.034(3) 0.024(2) 0.022(2) 0.011(2) 0.001(2) -0.001(2)
C5 0.025(2) 0.035(3) 0.018(2) -0.011(2) -0.0019(19) -0.003(2)
C4 0.029(3) 0.034(3) 0.019(2) 0.008(2) 0.003(2) 0.004(2)
C6 0.025(2) 0.032(3) 0.025(2) -0.009(2) -0.001(2) -0.008(2)
C7 0.034(3) 0.016(2) 0.023(2) 0.0004(19) 0.002(2) -0.0003(19)
C8 0.027(2) 0.015(2) 0.028(2) -0.0004(19) 0.0001(19) 0.0021(19)
C9 0.026(3) 0.020(2) 0.024(2) 0.0004(19) 0.006(2) -0.001(2)
C10 0.024(3) 0.047(3) 0.023(3) -0.003(2) 0.003(2) 0.008(2)
C11 0.018(2) 0.016(2) 0.025(2) 0.0019(18) -0.0003(18) -0.0023(18)
Co2 0.0169(3) 0.0163(3) 0.0156(3) -0.0025(2) -0.0003(2) 0.0016(2)
O21 0.0244(17) 0.043(2) 0.0227(17) -0.0115(15) -0.0045(14) 0.0147(15)
O22 0.0260(18) 0.041(2) 0.039(2) -0.0025(16) -0.0066(16) 0.0165(15)
O23 0.0331(19) 0.0312(19) 0.0196(17) -0.0015(14) 0.0038(14) 0.0104(15)
O24 0.0204(16) 0.0226(16) 0.0147(15) -0.0016(12) 0.0019(12) 0.0033(13)
N21 0.0226(19) 0.0220(19) 0.0170(18) -0.0015(15) 0.0001(15) -0.0006(16)
N22 0.0234(19) 0.0211(19) 0.0202(19) -0.0024(16) 0.0046(16) -0.0028(15)
N23 0.0206(18) 0.0169(18) 0.0189(18) -0.0012(15) 0.0022(15) 0.0021(15)
N24 0.035(2) 0.0174(19) 0.025(2) -0.0007(16) 0.0016(17) -0.0009(16)
C21 0.032(3) 0.024(2) 0.022(2) -0.0069(19) -0.001(2) 0.001(2)
C22 0.027(2) 0.027(3) 0.026(2) -0.009(2) -0.002(2) -0.004(2)
C23 0.034(3) 0.016(2) 0.031(3) 0.004(2) 0.001(2) 0.003(2)
C24 0.026(2) 0.022(2) 0.024(2) 0.0043(19) -0.001(2) 0.0071(19)
C25 0.021(2) 0.032(3) 0.028(3) -0.003(2) -0.002(2) -0.008(2)
C26 0.036(3) 0.025(2) 0.027(3) -0.002(2) -0.002(2) -0.017(2)
C27 0.045(3) 0.022(2) 0.025(3) 0.006(2) -0.002(2) -0.001(2)
C28 0.034(3) 0.030(3) 0.016(2) 0.000(2) 0.003(2) -0.002(2)
C29 0.022(2) 0.022(2) 0.029(3) 0.003(2) 0.000(2) -0.0013(19)
C210 0.035(3) 0.033(3) 0.024(3) -0.004(2) 0.003(2) 0.014(2)
C211 0.024(2) 0.024(2) 0.017(2) -0.0022(19) 0.0027(19) -0.002(2)
Cl1 0.0279(6) 0.0316(7) 0.0324(7) 0.0067(5) -0.0041(5) -0.0075(5)
O5 0.097(9) 0.027(5) 0.173(13) 0.005(7) -0.057(9) -0.009(6)
O6 0.028(5) 0.059(7) 0.045(5) -0.002(4) -0.012(4) -0.006(4)
O7 0.049(8) 0.26(2) 0.049(8) 0.049(10) 0.030(6) 0.048(11)
O8 0.032(5) 0.038(5) 0.048(6) 0.017(4) -0.008(4) -0.006(4)
O5A 0.054(5) 0.054(5) 0.056(5) -0.004(4) -0.004(4) 0.030(4)
O6A 0.099(7) 0.021(4) 0.075(6) -0.005(4) -0.043(5) -0.009(4)
O7A 0.035(5) 0.091(6) 0.033(5) 0.011(4) -0.004(4) -0.021(4)
O8A 0.057(6) 0.093(8) 0.019(4) 0.011(4) -0.001(4) -0.025(5)
Cl2 0.0241(6) 0.0358(7) 0.0224(5) -0.0040(5) 0.0001(5) 0.0009(5)
O9 0.118(4) 0.044(3) 0.074(3) 0.006(2) 0.016(3) 0.035(3)
O10 0.027(2) 0.083(3) 0.050(2) -0.016(2) 0.0028(17) 0.017(2)
O11 0.058(3) 0.098(4) 0.062(3) -0.029(3) 0.026(2) -0.053(3)
O12 0.074(3) 0.131(4) 0.022(2) -0.013(2) -0.006(2) 0.012(3)
Cl3 0.0255(6) 0.0249(6) 0.0203(5) -0.0030(5) -0.0035(4) 0.0028(5)
O13 0.050(2) 0.0248(18) 0.036(2) -0.0131(15) -0.0110(17) -0.0011(16)
O14 0.048(2) 0.0340(19) 0.0247(18) -0.0002(15) -0.0151(16) 0.0046(17)
O15 0.051(2) 0.0322(19) 0.034(2) -0.0006(16) 0.0147(17) -0.0039(17)
O16 0.0291(19) 0.048(2) 0.054(2) -0.0055(19) -0.0062(17) 0.0125(17)
Cl4 0.0285(6) 0.0231(6) 0.0251(6) 0.0014(5) -0.0022(5) 0.0006(5)
O17 0.044(2) 0.0296(19) 0.0351(19) -0.0013(15) -0.0142(17) -0.0083(16)
O18 0.058(2) 0.051(2) 0.0249(19) -0.0061(17) 0.0048(17) -0.005(2)
O19 0.043(2) 0.037(2) 0.051(2) 0.0207(18) -0.0111(18) -0.0102(17)
O20 0.035(2) 0.048(2) 0.062(3) -0.001(2) -0.0059(19) 0.0158(18)
O25 0.0287(18) 0.0306(18) 0.0261(17) 0.0046(14) 0.0053(14) 0.0024(15)
O26 0.0353(19) 0.0328(19) 0.0304(18) -0.0026(15) 0.0019(15) 0.0016(16)
O27 0.057(3) 0.104(4) 0.024(2) 0.011(2) 0.0000(18) 0.042(3)
O28 0.081(3) 0.095(4) 0.035(2) -0.012(2) -0.016(2) 0.046(3)

loop_
_atom_type_symbol
_atom_type_description
_atom_type_scat_dispersion_real
_atom_type_scat_dispersion_imag
_atom_type_scat_source
C C 0.0033 0.0016 'International Tables Vol C Tables 4.2.6.8 and 6.1.1.4'
H H 0.0000 0.0000 'International Tables Vol C Tables 4.2.6.8 and 6.1.1.4'
N N 0.0061 0.0033 'International Tables Vol C Tables 4.2.6.8 and 6.1.1.4'
O O 0.0106 0.0060 'International Tables Vol C Tables 4.2.6.8 and 6.1.1.4'
Cl Cl 0.1484 0.1585 'International Tables Vol C Tables 4.2.6.8 and 6.1.1.4'
Co Co 0.3494 0.9721 'International Tables Vol C Tables 4.2.6.8 and 6.1.1.4'

loop_
_geom_angle_atom_site_label_1
_geom_angle_atom_site_label_2
_geom_angle_atom_site_label_3
_geom_angle
_geom_angle_site_symmetry_1
_geom_angle_site_symmetry_3
_geom_angle_publ_flag
O4 Co1 N1 175.50(13) . . ?
O4 Co1 O1 91.95(12) . . ?
N1 Co1 O1 83.59(13) . . ?
O4 Co1 N3 86.11(13) . . ?
N1 Co1 N3 98.36(14) . . ?
O1 Co1 N3 177.88(13) . . ?
O4 Co1 N2 94.23(13) . . ?
N1 Co1 N2 85.63(14) . . ?
O1 Co1 N2 95.38(13) . . ?
N3 Co1 N2 85.63(14) . . ?
O4 Co1 N4 94.43(14) . . ?
N1 Co1 N4 86.51(14) . . ?
O1 Co1 N4 94.17(13) . . ?
N3 Co1 N4 85.13(14) . . ?
N2 Co1 N4 166.87(14) . . ?
C9 O1 Co1 129.7(3) . . ?
C11 O4 Co1 130.7(3) . . ?
C1 N1 C8 120.1(3) . . ?
C1 N1 Co1 111.5(2) . . ?
C8 N1 Co1 110.0(3) . . ?
C2 N2 C3 111.5(3) . . ?
C2 N2 Co1 107.5(2) . . ?
C3 N2 Co1 110.0(3) . . ?
C4 N3 C5 114.8(3) . . ?
C4 N3 Co1 107.6(3) . . ?
C5 N3 Co1 107.6(3) . . ?
C7 N4 C6 111.9(3) . . ?
C7 N4 Co1 106.9(3) . . ?
C6 N4 Co1 110.3(3) . . ?
N1 C1 C2 103.9(3) . . ?
N2 C2 C1 107.2(3) . . ?
C4 C3 N2 109.5(3) . . ?
C6 C5 N3 106.7(3) . . ?
N3 C4 C3 106.5(3) . . ?
C5 C6 N4 110.5(3) . . ?
N4 C7 C8 108.0(3) . . ?
N1 C8 C7 103.6(3) . . ?
O1 C9 O2 121.5(4) . . ?
O1 C9 C10 124.5(4) . . ?
O2 C9 C10 114.0(4) . . ?
C9 C10 C11 120.5(4) . . ?
O3 C11 O4 120.7(4) . . ?
O3 C11 C10 116.8(4) . . ?
O4 C11 C10 122.5(4) . . ?
O21 Co2 N21 82.99(14) . . ?
O21 Co2 N23 177.73(14) . . ?
N21 Co2 N23 99.10(15) . . ?
O21 Co2 O24 90.35(12) . . ?
N21 Co2 O24 173.00(14) . . ?
N23 Co2 O24 87.53(13) . . ?
O21 Co2 N22 93.88(14) . . ?
N21 Co2 N22 85.85(14) . . ?
N23 Co2 N22 85.40(14) . . ?
O24 Co2 N22 92.49(13) . . ?
O21 Co2 N24 95.69(15) . . ?
N21 Co2 N24 85.98(15) . . ?
N23 Co2 N24 85.38(15) . . ?
O24 Co2 N24 96.86(13) . . ?
N22 Co2 N24 166.56(15) . . ?
C29 O21 Co2 132.0(3) . . ?
C211 O24 Co2 127.2(3) . . ?
C21 N21 C28 119.8(3) . . ?
C21 N21 Co2 111.0(3) . . ?
C28 N21 Co2 110.5(3) . . ?
C22 N22 C23 111.3(3) . . ?
C22 N22 Co2 107.9(3) . . ?
C23 N22 Co2 109.8(2) . . ?
C24 N23 C25 114.1(3) . . ?
C24 N23 Co2 107.4(2) . . ?
C25 N23 Co2 107.1(3) . . ?
C27 N24 C26 111.5(4) . . ?
C27 N24 Co2 107.5(3) . . ?
C26 N24 Co2 109.6(3) . . ?
N21 C21 C22 104.1(3) . . ?
N22 C22 C21 107.3(3) . . ?
C24 C23 N22 109.6(3) . . ?
N23 C24 C23 105.9(3) . . ?
N23 C25 C26 105.7(3) . . ?
C25 C26 N24 109.9(3) . . ?
N24 C27 C28 107.3(3) . . ?
N21 C28 C27 104.1(3) . . ?
O22 C29 O21 121.1(4) . . ?
O22 C29 C210 119.3(4) . . ?
O21 C29 C210 119.6(4) . . ?
C211 C210 C29 117.7(4) . . ?
O24 C211 O23 120.8(4) . . ?
O24 C211 C210 125.8(4) . . ?
O23 C211 C210 113.4(4) . . ?
O7 Cl1 O6 115.0(8) . . ?
O7 Cl1 O8A 143.5(6) . . ?
O6 Cl1 O8A 95.0(5) . . ?
O7 Cl1 O7A 44.9(7) . . ?
O6 Cl1 O7A 155.6(5) . . ?
O8A Cl1 O7A 109.1(5) . . ?
O7 Cl1 O6A 71.1(9) . . ?
O6 Cl1 O6A 60.5(5) . . ?
O8A Cl1 O6A 110.6(5) . . ?
O7A Cl1 O6A 111.8(5) . . ?
O7 Cl1 O5 112.9(10) . . ?
O6 Cl1 O5 109.1(6) . . ?
O8A Cl1 O5 72.8(7) . . ?
O7A Cl1 O5 75.9(6) . . ?
O6A Cl1 O5 168.8(6) . . ?
O7 Cl1 O5A 102.8(6) . . ?
O6 Cl1 O5A 58.2(4) . . ?
O8A Cl1 O5A 110.9(5) . . ?
O7A Cl1 O5A 107.7(5) . . ?
O6A Cl1 O5A 106.7(4) . . ?
O5 Cl1 O5A 62.5(5) . . ?
O7 Cl1 O8 108.1(7) . . ?
O6 Cl1 O8 108.5(5) . . ?
O8A Cl1 O8 38.9(4) . . ?
O7A Cl1 O8 93.2(5) . . ?
O6A Cl1 O8 85.5(5) . . ?
O5 Cl1 O8 102.5(6) . . ?
O5A Cl1 O8 149.0(5) . . ?
Cl1 O5 O5A 58.8(5) . . ?
Cl1 O5 O8A 52.6(4) . . ?
O5A O5 O8A 94.6(6) . . ?
Cl1 O5 O7A 51.2(5) . . ?
O5A O5 O7A 89.9(7) . . ?
O8A O5 O7A 83.5(6) . . ?
Cl1 O7 O6A 56.8(5) . . ?
Cl1 O5A O5 58.6(5) . . ?
Cl1 O6A O7 52.1(6) . . ?
Cl1 O7A O5 52.9(4) . . ?
Cl1 O8A O5 54.6(5) . . ?
O9 Cl2 O12 108.3(3) . . ?
O9 Cl2 O11 107.9(3) . . ?
O12 Cl2 O11 110.8(3) . . ?
O9 Cl2 O10 108.1(3) . . ?
O12 Cl2 O10 111.7(2) . . ?
O11 Cl2 O10 109.9(2) . . ?
O14 Cl3 O16 110.8(2) . . ?
O14 Cl3 O13 110.2(2) . . ?
O16 Cl3 O13 109.2(2) . . ?
O14 Cl3 O15 109.3(2) . . ?
O16 Cl3 O15 108.5(2) . . ?
O13 Cl3 O15 108.9(2) . . ?
O20 Cl4 O18 109.5(2) . . ?
O20 Cl4 O19 109.9(2) . . ?
O18 Cl4 O19 110.5(2) . . ?
O20 Cl4 O17 109.5(2) . . ?
O18 Cl4 O17 108.6(2) . . ?
O19 Cl4 O17 108.8(2) . . ?

loop_
_geom_bond_atom_site_label_1
_geom_bond_atom_site_label_2
_geom_bond_distance
_geom_bond_site_symmetry_2
_geom_bond_publ_flag
Co1 O4 1.916(3) . ?
Co1 N1 1.935(3) . ?
Co1 O1 1.936(3) . ?
Co1 N3 1.939(3) . ?
Co1 N2 1.967(3) . ?
Co1 N4 1.969(4) . ?
O1 C9 1.257(5) . ?
O2 C9 1.285(5) . ?
O3 C11 1.254(5) . ?
O4 C11 1.280(5) . ?
N1 C1 1.482(5) . ?
N1 C8 1.488(5) . ?
N2 C2 1.505(5) . ?
N2 C3 1.522(5) . ?
N3 C4 1.486(5) . ?
N3 C5 1.501(5) . ?
N4 C7 1.504(5) . ?
N4 C6 1.517(5) . ?
C1 C2 1.523(6) . ?
C3 C4 1.515(6) . ?
C5 C6 1.500(6) . ?
C7 C8 1.524(6) . ?
C9 C10 1.484(6) . ?
C10 C11 1.512(6) . ?
Co2 O21 1.892(3) . ?
Co2 N21 1.932(3) . ?
Co2 N23 1.939(3) . ?
Co2 O24 1.951(3) . ?
Co2 N22 1.964(3) . ?
Co2 N24 1.973(4) . ?
O21 C29 1.287(5) . ?
O22 C29 1.225(5) . ?
O23 C211 1.302(5) . ?
O24 C211 1.245(5) . ?
N21 C21 1.481(5) . ?
N21 C28 1.491(5) . ?
N22 C22 1.497(5) . ?
N22 C23 1.519(5) . ?
N23 C24 1.479(5) . ?
N23 C25 1.492(5) . ?
N24 C27 1.513(5) . ?
N24 C26 1.519(6) . ?
C21 C22 1.526(6) . ?
C23 C24 1.512(6) . ?
C25 C26 1.513(6) . ?
C27 C28 1.516(6) . ?
C29 C210 1.522(6) . ?
C210 C211 1.487(6) . ?
Cl1 O7 1.352(11) . ?
Cl1 O6 1.411(7) . ?
Cl1 O8A 1.424(7) . ?
Cl1 O7A 1.428(7) . ?
Cl1 O6A 1.434(6) . ?
Cl1 O5 1.462(10) . ?
Cl1 O5A 1.466(7) . ?
Cl1 O8 1.488(8) . ?
O5 O5A 1.520(12) . ?
O5 O8A 1.713(14) . ?
O5 O7A 1.778(15) . ?
O7 O6A 1.622(17) . ?
Cl2 O9 1.424(4) . ?
Cl2 O12 1.426(4) . ?
Cl2 O11 1.433(4) . ?
Cl2 O10 1.434(3) . ?
Cl3 O14 1.437(3) . ?
Cl3 O16 1.444(3) . ?
Cl3 O13 1.447(3) . ?
Cl3 O15 1.453(3) . ?
Cl4 O20 1.438(3) . ?
Cl4 O18 1.440(3) . ?
Cl4 O19 1.441(3) . ?
Cl4 O17 1.458(3) . ?
